data_7000508
loop_
_publ_author_name
'Cloke, F. Geoffrey N.'
'Green, Jennifer C.'
'Hitchcock, Peter B.'
'Nixon, John F.'
'Suter, James L.'
'Wilson, D. James'

_publ_section_title
;
 Syntheses, structural studies, photoelectron spectra and density
 functional theory calculations of the &#x201C;pseudo&#x201D;
 tetraphospha-metallocenes [M(\h-P2C3But3)2], (M = Ni, Pd, Pt)
;
_journal_issue 7
_journal_name_full 'Dalton Transactions'
_journal_page_first 1164
_journal_page_last 1171
_journal_paper_doi 10.1039/b815255a
_journal_year 2009
_chemical_formula_moiety 'C30 H54 P4 Pd'
_chemical_formula_sum 'C30 H54 P4 Pd'
_chemical_formula_weight 645.01
_space_group_IT_number 14
_symmetry_cell_setting monoclinic
_symmetry_space_group_name_Hall '-P 2ybc'
_symmetry_space_group_name_H-M 'P 1 21/c 1'
_atom_sites_solution_hydrogens geom
_atom_sites_solution_primary direct
_atom_sites_solution_secondary difmap
_audit_creation_method SHELXL-97
_cell_angle_alpha 90.00
_cell_angle_beta 105.12(2)
_cell_angle_gamma 90.00
_cell_formula_units_Z 6
_cell_length_a 11.046(3)
_cell_length_b 28.537(9)
_cell_length_c 16.175(5)
_cell_measurement_reflns_used 25
_cell_measurement_temperature 173(2)
_cell_measurement_theta_max 10
_cell_measurement_theta_min 7
_cell_volume 4922(3)
_computing_cell_refinement 'Enraf-Nonius CAD4'
_computing_data_collection 'Enraf-Nonius CAD4'
_computing_molecular_graphics 'CAMERON (Watkin and Pearce,1993)'
_computing_publication_material SHELXL-93
_computing_structure_refinement 'SHELXL-97 (Sheldrick, 1997)'
_computing_structure_solution 'SHELXS-97 (Sheldrick, 1990)'
_diffrn_ambient_temperature 173(2)
_diffrn_measured_fraction_theta_full 0.998
_diffrn_measured_fraction_theta_max 0.998
_diffrn_measurement_device '\k-geometry diffractometer'
_diffrn_measurement_device_type 'Enraf Nonius CAD4'
_diffrn_measurement_method 'non-profiled omega/2theta scans'
_diffrn_radiation_monochromator graphite
_diffrn_radiation_source 'fine-focus sealed tube'
_diffrn_radiation_type MoK\a
_diffrn_radiation_wavelength 0.71073
_diffrn_reflns_av_R_equivalents 0.0975
_diffrn_reflns_av_sigmaI/netI 0.1895
_diffrn_reflns_limit_h_max 12
_diffrn_reflns_limit_h_min 0
_diffrn_reflns_limit_k_max 31
_diffrn_reflns_limit_k_min 0
_diffrn_reflns_limit_l_max 17
_diffrn_reflns_limit_l_min -17
_diffrn_reflns_number 7228
_diffrn_reflns_theta_full 23.00
_diffrn_reflns_theta_max 23.00
_diffrn_reflns_theta_min 2.04
_diffrn_standards_decay_% 0
_diffrn_standards_interval_time 120
_diffrn_standards_number 2
_exptl_absorpt_coefficient_mu 0.778
_exptl_absorpt_correction_T_max 1.00
_exptl_absorpt_correction_T_min 0.81
_exptl_absorpt_correction_type psi-scan
_exptl_absorpt_process_details
;
North A.C.T., Phillips D.C. & Mathews F.S. (1968) Acta. Cryst. A24, 351
Number of psi-scan sets used was 1
Theta correction was applied.
Averaged transmission function was used.
No Fourier smoothing was applied.
;
_exptl_crystal_density_diffrn 1.306
_exptl_crystal_density_method 'not measured'
_exptl_crystal_description block
_exptl_crystal_F_000 2040
_exptl_crystal_size_max 0.30
_exptl_crystal_size_mid 0.20
_exptl_crystal_size_min 0.05
_refine_diff_density_max 0.840
_refine_diff_density_min -0.979
_refine_diff_density_rms 0.142
_refine_ls_extinction_method none
_refine_ls_goodness_of_fit_ref 0.987
_refine_ls_hydrogen_treatment constr
_refine_ls_matrix_type full
_refine_ls_number_parameters 475
_refine_ls_number_reflns 6830
_refine_ls_number_restraints 186
_refine_ls_restrained_S_all 0.976
_refine_ls_R_factor_all 0.1689
_refine_ls_R_factor_gt 0.0754
_refine_ls_shift/su_max 0.001
_refine_ls_shift/su_mean 0.000
_refine_ls_structure_factor_coef Fsqd
_refine_ls_weighting_details 'calc w=1/[\s^2^(Fo^2^)+(0.0519P)^2^+0.0000P] where P=(Fo^2^+2Fc^2^)/3'
_refine_ls_weighting_scheme calc
_refine_ls_wR_factor_gt 0.1398
_refine_ls_wR_factor_ref 0.1780
_reflns_number_gt 3571
_reflns_number_total 6830
_reflns_threshold_expression >2sigma(I)
_cod_data_source_file b815255a.txt
_cod_data_source_block mar499
_cod_depositor_comments
;
The following automatic conversions were performed:
'_symmetry_space_group_number' data item was removed -- it should
have been renamed to '_space_group_IT_number' as specified in the
replacement file
'/home/antanas/src/cod-tools/trunk/data/replacement-values/replacement_tags.lst',
but the replacement data item was already present in the data block
and had the same value as the '_symmetry_space_group_number' data
item.

Automatic conversion script
Id: cif_correct_tags 4998 2017-03-02 13:24:31Z antanas 
;
_cod_original_sg_symbol_H-M P2(1)/c
_cod_database_code 7000508

loop_
_symmetry_equiv_pos_as_xyz
'x, y, z'
'x, -y+1/2, z+1/2'
'-x, -y, -z'
'-x, y-1/2, -z-1/2'

loop_
_atom_site_label
_atom_site_type_symbol
_atom_site_fract_x
_atom_site_fract_y
_atom_site_fract_z
_atom_site_U_iso_or_equiv
_atom_site_adp_type
_atom_site_occupancy
_atom_site_symmetry_multiplicity
_atom_site_calc_flag
_atom_site_refinement_flags
_atom_site_disorder_assembly
_atom_site_disorder_group
Pd1 Pd 0.48578(10) 0.33891(3) 0.48315(6) 0.0219(3) Uani 1 1 d U . .
P1 P 0.2930(3) 0.29742(11) 0.48078(19) 0.0234(8) Uani 1 1 d U . .
P2 P 0.3700(3) 0.38712(11) 0.56410(19) 0.0247(8) Uani 1 1 d U . .
P3 P 0.5908(3) 0.29303(11) 0.39690(19) 0.0242(8) Uani 1 1 d U . .
P4 P 0.6943(3) 0.37399(11) 0.5009(2) 0.0263(8) Uani 1 1 d U . .
C1 C 0.3708(10) 0.3267(4) 0.5736(7) 0.023(2) Uani 1 1 d U . .
C2 C 0.2398(11) 0.3910(4) 0.4653(7) 0.024(2) Uani 1 1 d U . .
C3 C 0.2114(10) 0.3495(4) 0.4249(7) 0.023(2) Uani 1 1 d U . .
C4 C 0.4330(11) 0.3006(4) 0.6584(7) 0.023(2) Uani 1 1 d U . .
C5 C 0.5282(11) 0.3334(4) 0.7174(7) 0.026(3) Uani 1 1 d U . .
H5A H 0.5950 0.3413 0.6900 0.039 Uiso 1 1 calc R . .
H5B H 0.5646 0.3176 0.7720 0.039 Uiso 1 1 calc R . .
H5C H 0.4857 0.3621 0.7276 0.039 Uiso 1 1 calc R . .
C6 C 0.3324(12) 0.2887(4) 0.7022(8) 0.033(3) Uani 1 1 d U . .
H6A H 0.3700 0.2724 0.7562 0.050 Uiso 1 1 calc R . .
H6B H 0.2698 0.2683 0.6650 0.050 Uiso 1 1 calc R . .
H6C H 0.2919 0.3175 0.7141 0.050 Uiso 1 1 calc R . .
C7 C 0.4990(12) 0.2554(4) 0.6436(7) 0.028(3) Uani 1 1 d U . .
H7A H 0.5651 0.2629 0.6154 0.041 Uiso 1 1 calc R . .
H7B H 0.4380 0.2342 0.6072 0.041 Uiso 1 1 calc R . .
H7C H 0.5362 0.2403 0.6987 0.041 Uiso 1 1 calc R . .
C8 C 0.1836(11) 0.4403(4) 0.4474(7) 0.026(3) Uani 1 1 d U . .
C9 C 0.0432(11) 0.4382(5) 0.4395(8) 0.038(3) Uani 1 1 d U . .
H9A H 0.0285 0.4223 0.4896 0.057 Uiso 1 1 calc R . .
H9B H 0.0014 0.4210 0.3875 0.057 Uiso 1 1 calc R . .
H9C H 0.0095 0.4702 0.4362 0.057 Uiso 1 1 calc R . .
C10 C 0.2408(15) 0.4742(5) 0.5227(8) 0.060(5) Uani 1 1 d U . .
H10A H 0.2269 0.4616 0.5758 0.091 Uiso 1 1 calc R . .
H10B H 0.2006 0.5050 0.5109 0.091 Uiso 1 1 calc R . .
H10C H 0.3311 0.4774 0.5289 0.091 Uiso 1 1 calc R . .
C11 C 0.2106(12) 0.4652(4) 0.3703(8) 0.037(3) Uani 1 1 d U . .
H11A H 0.1699 0.4959 0.3630 0.056 Uiso 1 1 calc R . .
H11B H 0.1780 0.4463 0.3187 0.056 Uiso 1 1 calc R . .
H11C H 0.3014 0.4692 0.3800 0.056 Uiso 1 1 calc R . .
C12 C 0.1101(11) 0.3338(5) 0.3408(7) 0.030(3) Uani 1 1 d U . .
C13 C -0.0048(12) 0.3166(5) 0.3667(8) 0.043(3) Uani 1 1 d U . .
H13A H 0.0204 0.2930 0.4118 0.065 Uiso 1 1 calc R . .
H13B H -0.0642 0.3027 0.3169 0.065 Uiso 1 1 calc R . .
H13C H -0.0448 0.3430 0.3879 0.065 Uiso 1 1 calc R . .
C14 C 0.0715(13) 0.3707(4) 0.2691(7) 0.038(3) Uani 1 1 d U . .
H14A H 0.1461 0.3815 0.2525 0.057 Uiso 1 1 calc R . .
H14B H 0.0317 0.3974 0.2898 0.057 Uiso 1 1 calc R . .
H14C H 0.0122 0.3567 0.2194 0.057 Uiso 1 1 calc R . .
C15 C 0.1596(12) 0.2932(4) 0.2980(7) 0.035(3) Uani 1 1 d U . .
H15A H 0.2342 0.3034 0.2807 0.052 Uiso 1 1 calc R . .
H15B H 0.0948 0.2832 0.2473 0.052 Uiso 1 1 calc R . .
H15C H 0.1816 0.2671 0.3383 0.052 Uiso 1 1 calc R . .
C16 C 0.6116(11) 0.3526(4) 0.3990(7) 0.023(2) Uani 1 1 d U . .
C17 C 0.7115(10) 0.2789(4) 0.4979(6) 0.018(2) Uani 1 1 d U . .
C18 C 0.7598(11) 0.3177(4) 0.5440(7) 0.026(3) Uani 1 1 d U . .
C19 C 0.5645(12) 0.3857(4) 0.3223(7) 0.028(3) Uani 1 1 d U . .
C20 C 0.4342(11) 0.3706(4) 0.2677(8) 0.037(3) Uani 1 1 d U . .
H20A H 0.4365 0.3375 0.2524 0.055 Uiso 1 1 calc R . .
H20B H 0.4112 0.3896 0.2155 0.055 Uiso 1 1 calc R . .
H20C H 0.3721 0.3752 0.3006 0.055 Uiso 1 1 calc R . .
C21 C 0.5599(12) 0.4366(4) 0.3480(8) 0.035(3) Uani 1 1 d U . .
H21A H 0.6427 0.4462 0.3829 0.053 Uiso 1 1 calc R . .
H21B H 0.4980 0.4403 0.3813 0.053 Uiso 1 1 calc R . .
H21C H 0.5361 0.4561 0.2965 0.053 Uiso 1 1 calc R . .
C22 C 0.6582(14) 0.3809(5) 0.2684(8) 0.052(4) Uani 1 1 d U . .
H22A H 0.6608 0.3483 0.2503 0.078 Uiso 1 1 calc R . .
H22B H 0.7416 0.3904 0.3025 0.078 Uiso 1 1 calc R . .
H22C H 0.6325 0.4011 0.2178 0.078 Uiso 1 1 calc R . .
C23 C 0.7352(11) 0.2252(4) 0.5008(7) 0.029(3) Uani 1 1 d U . .
C24 C 0.8037(13) 0.2034(5) 0.5859(8) 0.046(4) Uani 1 1 d U . .
H24A H 0.8843 0.2193 0.6082 0.069 Uiso 1 1 calc R . .
H24B H 0.8183 0.1701 0.5776 0.069 Uiso 1 1 calc R . .
H24C H 0.7527 0.2068 0.6269 0.069 Uiso 1 1 calc R . .
C25 C 0.6150(12) 0.1987(4) 0.4714(7) 0.032(3) Uani 1 1 d U . .
H25A H 0.6328 0.1650 0.4735 0.048 Uiso 1 1 calc R . .
H25B H 0.5728 0.2078 0.4126 0.048 Uiso 1 1 calc R . .
H25C H 0.5607 0.2059 0.5090 0.048 Uiso 1 1 calc R . .
C26 C 0.8159(13) 0.2160(5) 0.4371(8) 0.043(4) Uani 1 1 d U . .
H26A H 0.8953 0.2331 0.4558 0.064 Uiso 1 1 calc R . .
H26B H 0.7705 0.2267 0.3799 0.064 Uiso 1 1 calc R . .
H26C H 0.8330 0.1823 0.4354 0.064 Uiso 1 1 calc R . .
C27 C 0.8720(11) 0.3224(5) 0.6269(7) 0.029(3) Uani 1 1 d U . .
C28 C 0.8964(12) 0.3734(5) 0.6534(8) 0.042(3) Uani 1 1 d U . .
H28A H 0.8217 0.3867 0.6665 0.063 Uiso 1 1 calc R . .
H28B H 0.9157 0.3911 0.6066 0.063 Uiso 1 1 calc R . .
H28C H 0.9675 0.3753 0.7043 0.063 Uiso 1 1 calc R . .
C29 C 0.8469(13) 0.2966(5) 0.7042(7) 0.039(3) Uani 1 1 d U . .
H29A H 0.7702 0.3089 0.7159 0.059 Uiso 1 1 calc R . .
H29B H 0.9177 0.3014 0.7545 0.059 Uiso 1 1 calc R . .
H29C H 0.8367 0.2630 0.6916 0.059 Uiso 1 1 calc R . .
C30 C 0.9945(12) 0.3052(5) 0.6081(8) 0.046(4) Uani 1 1 d U . .
H30A H 1.0099 0.3231 0.5601 0.069 Uiso 1 1 calc R . .
H30B H 0.9869 0.2719 0.5933 0.069 Uiso 1 1 calc R . .
H30C H 1.0645 0.3099 0.6589 0.069 Uiso 1 1 calc R . .
Pd2 Pd 0.0000 0.5000 0.0000 0.0209(3) Uani 1 2 d SU . .
P5 P -0.0168(3) 0.49222(11) -0.15311(19) 0.0230(8) Uani 1 1 d U . .
P6 P -0.0317(3) 0.41650(11) -0.0359(2) 0.0241(8) Uani 1 1 d U . .
C31 C -0.1153(10) 0.4585(4) -0.1074(7) 0.021(2) Uani 1 1 d U . .
C32 C 0.1202(11) 0.4536(4) -0.1271(7) 0.021(2) Uani 1 1 d U . .
C33 C 0.1154(10) 0.4181(4) -0.0699(7) 0.020(2) Uani 1 1 d U . .
C34 C -0.2575(11) 0.4638(4) -0.1295(8) 0.027(3) Uani 1 1 d U . .
C35 C -0.2943(10) 0.5152(4) -0.1314(8) 0.031(3) Uani 1 1 d U . .
H35A H -0.2593 0.5291 -0.0748 0.046 Uiso 1 1 calc R . .
H35B H -0.3859 0.5179 -0.1467 0.046 Uiso 1 1 calc R . .
H35C H -0.2614 0.5318 -0.1740 0.046 Uiso 1 1 calc R . .
C36 C -0.3087(12) 0.4442(5) -0.2173(9) 0.054(4) Uani 1 1 d U . .
H36A H -0.4004 0.4468 -0.2334 0.080 Uiso 1 1 calc R . .
H36B H -0.2850 0.4111 -0.2177 0.080 Uiso 1 1 calc R . .
H36C H -0.2745 0.4616 -0.2582 0.080 Uiso 1 1 calc R . .
C37 C -0.3095(13) 0.4377(5) -0.0664(10) 0.055(4) Uani 1 1 d U . .
H37A H -0.2724 0.4499 -0.0087 0.082 Uiso 1 1 calc R . .
H37B H -0.2896 0.4043 -0.0683 0.082 Uiso 1 1 calc R . .
H37C H -0.4008 0.4418 -0.0807 0.082 Uiso 1 1 calc R . .
C38 C 0.2190(11) 0.4640(4) -0.1765(7) 0.027(3) Uani 1 1 d U . .
C39 C 0.3374(12) 0.4873(5) -0.1210(8) 0.045(4) Uani 1 1 d U . .
H39A H 0.3973 0.4925 -0.1553 0.068 Uiso 1 1 calc R . .
H39B H 0.3754 0.4669 -0.0724 0.068 Uiso 1 1 calc R . .
H39C H 0.3153 0.5174 -0.0997 0.068 Uiso 1 1 calc R . .
C40 C 0.1663(13) 0.5012(6) -0.2475(9) 0.055(4) Uani 1 1 d U . .
H40A H 0.0884 0.4896 -0.2860 0.083 Uiso 1 1 calc R . .
H40B H 0.2281 0.5070 -0.2803 0.083 Uiso 1 1 calc R . .
H40C H 0.1496 0.5305 -0.2208 0.083 Uiso 1 1 calc R . .
C41 C 0.2524(13) 0.4210(5) -0.2238(8) 0.050(4) Uani 1 1 d U . .
H41A H 0.1752 0.4064 -0.2579 0.076 Uiso 1 1 calc R . .
H41B H 0.2993 0.3984 -0.1819 0.076 Uiso 1 1 calc R . .
H41C H 0.3039 0.4310 -0.2616 0.076 Uiso 1 1 calc R . .
C42 C 0.2019(12) 0.3757(4) -0.0335(7) 0.028(3) Uani 1 1 d U . .
C43 C 0.1639(14) 0.3348(4) -0.0949(8) 0.047(4) Uani 1 1 d U . .
H43A H 0.0737 0.3291 -0.1052 0.070 Uiso 1 1 calc R . .
H43B H 0.2104 0.3067 -0.0700 0.070 Uiso 1 1 calc R . .
H43C H 0.1831 0.3422 -0.1493 0.070 Uiso 1 1 calc R . .
C44 C 0.3446(12) 0.3850(5) -0.0150(8) 0.041(3) Uani 1 1 d U . .
H44A H 0.3675 0.4114 0.0247 0.062 Uiso 1 1 calc R . .
H44B H 0.3659 0.3924 -0.0687 0.062 Uiso 1 1 calc R . .
H44C H 0.3908 0.3569 0.0106 0.062 Uiso 1 1 calc R . .
C45 C 0.1773(12) 0.3594(4) 0.0527(7) 0.033(3) Uani 1 1 d U . .
H45A H 0.0880 0.3523 0.0438 0.049 Uiso 1 1 calc R . .
H45B H 0.2013 0.3845 0.0953 0.049 Uiso 1 1 calc R . .
H45C H 0.2270 0.3313 0.0733 0.049 Uiso 1 1 calc R . .

loop_
_atom_site_aniso_label
_atom_site_aniso_U_11
_atom_site_aniso_U_22
_atom_site_aniso_U_33
_atom_site_aniso_U_23
_atom_site_aniso_U_13
_atom_site_aniso_U_12
Pd1 0.0270(6) 0.0257(6) 0.0130(5) -0.0030(4) 0.0051(4) -0.0041(5)
P1 0.0215(18) 0.0277(19) 0.0164(17) -0.0028(14) -0.0032(14) -0.0015(15)
P2 0.0261(19) 0.0285(19) 0.0159(17) -0.0036(14) -0.0009(14) 0.0031(15)
P3 0.0230(19) 0.0307(19) 0.0143(17) -0.0014(14) -0.0034(14) 0.0001(15)
P4 0.0250(19) 0.0269(19) 0.0223(18) -0.0032(14) -0.0025(15) -0.0050(15)
C1 0.016(6) 0.033(5) 0.016(5) 0.000(4) 0.000(3) 0.004(5)
C2 0.018(6) 0.038(5) 0.014(6) 0.002(4) 0.001(5) 0.010(5)
C3 0.017(5) 0.042(6) 0.012(5) -0.001(4) 0.005(4) 0.008(5)
C4 0.021(7) 0.033(7) 0.014(5) 0.008(4) 0.004(4) 0.005(5)
C5 0.031(7) 0.030(7) 0.016(6) 0.005(5) 0.005(5) 0.003(5)
C6 0.033(7) 0.041(8) 0.027(7) 0.009(6) 0.010(6) 0.007(6)
C7 0.040(8) 0.030(6) 0.018(6) 0.005(5) 0.015(6) 0.006(5)
C8 0.030(6) 0.037(6) 0.006(5) 0.002(4) -0.006(5) 0.006(6)
C9 0.033(6) 0.055(9) 0.029(8) 0.012(6) 0.013(6) 0.023(6)
C10 0.085(11) 0.036(8) 0.037(7) -0.003(6) -0.026(8) 0.022(8)
C11 0.042(8) 0.034(8) 0.038(7) 0.013(6) 0.018(7) 0.010(7)
C12 0.027(7) 0.042(8) 0.014(6) 0.002(5) -0.007(4) -0.004(6)
C13 0.032(7) 0.060(10) 0.034(8) -0.006(7) 0.002(6) -0.012(7)
C14 0.057(10) 0.041(8) 0.008(6) -0.004(5) -0.006(6) 0.005(7)
C15 0.034(8) 0.036(7) 0.021(7) -0.011(5) -0.015(6) -0.007(6)
C16 0.019(6) 0.030(5) 0.018(5) 0.004(4) 0.001(4) 0.006(5)
C17 0.011(6) 0.035(5) 0.007(5) 0.006(4) 0.001(4) -0.003(4)
C18 0.022(5) 0.042(6) 0.009(5) 0.003(5) -0.004(4) -0.005(5)
C19 0.035(7) 0.037(6) 0.010(5) 0.001(5) 0.004(4) -0.005(6)
C20 0.033(7) 0.039(8) 0.027(7) 0.007(6) -0.011(5) 0.000(6)
C21 0.034(8) 0.030(6) 0.032(8) 0.011(5) -0.009(6) 0.000(6)
C22 0.052(8) 0.072(11) 0.039(9) 0.012(7) 0.025(7) 0.003(8)
C23 0.029(7) 0.038(6) 0.019(6) 0.007(5) 0.005(5) 0.010(5)
C24 0.055(9) 0.042(9) 0.036(7) 0.018(6) 0.006(6) 0.013(7)
C25 0.046(7) 0.025(7) 0.025(7) -0.005(6) 0.010(6) 0.005(6)
C26 0.049(9) 0.039(8) 0.047(8) 0.015(7) 0.023(7) 0.020(7)
C27 0.011(6) 0.060(8) 0.013(6) -0.004(5) -0.006(4) 0.000(6)
C28 0.032(8) 0.066(8) 0.019(7) -0.013(6) -0.008(6) -0.007(7)
C29 0.039(9) 0.062(9) 0.016(6) 0.002(6) 0.004(6) 0.009(7)
C30 0.025(6) 0.079(11) 0.031(8) -0.002(7) 0.003(6) 0.006(7)
Pd2 0.0228(8) 0.0211(7) 0.0167(8) 0.0024(6) 0.0017(6) -0.0005(7)
P5 0.0196(17) 0.030(2) 0.0188(17) 0.0042(14) 0.0046(14) 0.0034(15)
P6 0.0226(18) 0.0222(17) 0.0287(19) 0.0049(14) 0.0089(15) 0.0004(15)
C31 0.020(5) 0.020(6) 0.023(6) -0.006(4) 0.004(4) 0.000(4)
C32 0.019(5) 0.029(7) 0.016(6) 0.002(4) 0.004(5) 0.008(5)
C33 0.018(5) 0.019(6) 0.020(6) -0.006(4) 0.000(5) -0.003(4)
C34 0.017(5) 0.022(6) 0.041(7) -0.016(5) 0.007(5) -0.007(5)
C35 0.003(6) 0.038(6) 0.047(8) -0.006(6) -0.003(6) 0.001(5)
C36 0.015(7) 0.068(10) 0.071(8) -0.039(8) -0.002(6) -0.016(7)
C37 0.024(8) 0.053(9) 0.094(10) 0.023(8) 0.027(8) 0.006(7)
C38 0.020(6) 0.034(7) 0.030(7) -0.002(5) 0.010(5) -0.002(5)
C39 0.032(7) 0.068(11) 0.037(8) -0.004(7) 0.012(6) -0.008(7)
C40 0.045(9) 0.072(9) 0.054(9) 0.035(8) 0.022(6) -0.002(8)
C41 0.047(9) 0.075(9) 0.035(9) -0.016(7) 0.022(7) 0.009(7)
C42 0.033(6) 0.023(7) 0.026(7) 0.001(5) 0.005(6) 0.020(5)
C43 0.067(10) 0.034(7) 0.036(7) -0.015(6) 0.007(7) 0.021(7)
C44 0.036(6) 0.058(10) 0.029(8) 0.008(7) 0.005(6) 0.017(6)
C45 0.037(8) 0.029(8) 0.029(6) 0.000(5) 0.003(6) 0.009(6)

loop_
_atom_type_symbol
_atom_type_description
_atom_type_scat_dispersion_real
_atom_type_scat_dispersion_imag
_atom_type_scat_source
C C 0.0033 0.0016 'International Tables Vol C Tables 4.2.6.8 and 6.1.1.4'
H H 0.0000 0.0000 'International Tables Vol C Tables 4.2.6.8 and 6.1.1.4'
P P 0.1023 0.0942 'International Tables Vol C Tables 4.2.6.8 and 6.1.1.4'
Pd Pd -0.9988 1.0072 'International Tables Vol C Tables 4.2.6.8 and 6.1.1.4'

loop_
_geom_angle_atom_site_label_1
_geom_angle_atom_site_label_2
_geom_angle_atom_site_label_3
_geom_angle
_geom_angle_site_symmetry_1
_geom_angle_site_symmetry_3
_geom_angle_publ_flag
C1 Pd1 C16 176.3(4) . . ?
C1 Pd1 P3 138.1(3) . . ?
C16 Pd1 P3 43.1(3) . . ?
C1 Pd1 P1 43.7(3) . . ?
C16 Pd1 P1 139.8(3) . . ?
P3 Pd1 P1 106.12(12) . . ?
C1 Pd1 P4 132.2(3) . . ?
C16 Pd1 P4 44.1(3) . . ?
P3 Pd1 P4 73.25(12) . . ?
P1 Pd1 P4 172.51(11) . . ?
C1 Pd1 P2 43.0(3) . . ?
C16 Pd1 P2 136.0(3) . . ?
P3 Pd1 P2 176.90(11) . . ?
P1 Pd1 P2 72.97(12) . . ?
P4 Pd1 P2 108.05(12) . . ?
C1 P1 C3 96.0(5) . . ?
C1 P1 Pd1 61.2(4) . . ?
C3 P1 Pd1 85.9(4) . . ?
C1 P2 C2 96.9(5) . . ?
C1 P2 Pd1 60.1(4) . . ?
C2 P2 Pd1 88.2(4) . . ?
C16 P3 C17 97.8(5) . . ?
C16 P3 Pd1 62.2(4) . . ?
C17 P3 Pd1 87.3(4) . . ?
C16 P4 C18 96.3(5) . . ?
C16 P4 Pd1 60.7(4) . . ?
C18 P4 Pd1 87.3(4) . . ?
C4 C1 P2 123.1(8) . . ?
C4 C1 P1 122.5(9) . . ?
P2 C1 P1 114.3(6) . . ?
C4 C1 Pd1 117.6(7) . . ?
P2 C1 Pd1 76.9(4) . . ?
P1 C1 Pd1 75.1(4) . . ?
C3 C2 C8 132.9(10) . . ?
C3 C2 P2 113.3(9) . . ?
C8 C2 P2 113.7(8) . . ?
C2 C3 C12 133.4(11) . . ?
C2 C3 P1 116.5(8) . . ?
C12 C3 P1 109.8(8) . . ?
C6 C4 C7 108.9(10) . . ?
C6 C4 C5 108.3(9) . . ?
C7 C4 C5 109.5(10) . . ?
C6 C4 C1 108.2(9) . . ?
C7 C4 C1 112.6(9) . . ?
C5 C4 C1 109.2(9) . . ?
C9 C8 C11 111.1(10) . . ?
C9 C8 C2 109.5(10) . . ?
C11 C8 C2 115.1(10) . . ?
C9 C8 C10 106.7(11) . . ?
C11 C8 C10 102.9(11) . . ?
C2 C8 C10 111.1(9) . . ?
C13 C12 C15 107.7(11) . . ?
C13 C12 C14 110.0(11) . . ?
C15 C12 C14 103.8(9) . . ?
C13 C12 C3 108.0(9) . . ?
C15 C12 C3 110.4(9) . . ?
C14 C12 C3 116.6(10) . . ?
C19 C16 P3 125.2(8) . . ?
C19 C16 P4 121.6(8) . . ?
P3 C16 P4 113.2(6) . . ?
C19 C16 Pd1 117.9(8) . . ?
P3 C16 Pd1 74.6(4) . . ?
P4 C16 Pd1 75.1(4) . . ?
C18 C17 C23 138.3(10) . . ?
C18 C17 P3 113.0(9) . . ?
C23 C17 P3 108.4(8) . . ?
C17 C18 C27 129.9(11) . . ?
C17 C18 P4 116.6(8) . . ?
C27 C18 P4 113.3(9) . . ?
C21 C19 C22 108.6(11) . . ?
C21 C19 C16 113.3(9) . . ?
C22 C19 C16 105.6(10) . . ?
C21 C19 C20 109.4(10) . . ?
C22 C19 C20 108.7(10) . . ?
C16 C19 C20 111.1(10) . . ?
C25 C23 C24 105.8(10) . . ?
C25 C23 C26 108.6(11) . . ?
C24 C23 C26 107.2(10) . . ?
C25 C23 C17 111.2(10) . . ?
C24 C23 C17 118.1(10) . . ?
C26 C23 C17 105.6(10) . . ?
C28 C27 C29 106.5(10) . . ?
C28 C27 C30 105.0(11) . . ?
C29 C27 C30 111.2(11) . . ?
C28 C27 C18 111.3(10) . . ?
C29 C27 C18 112.5(10) . . ?
C30 C27 C18 109.9(9) . . ?
C31 Pd2 C31 180.0(5) . 3_565 ?
C31 Pd2 P5 43.9(3) . . ?
C31 Pd2 P5 136.1(3) 3_565 . ?
C31 Pd2 P5 136.1(3) . 3_565 ?
C31 Pd2 P5 43.9(3) 3_565 3_565 ?
P5 Pd2 P5 180.0 . 3_565 ?
C31 Pd2 P6 43.7(3) . . ?
C31 Pd2 P6 136.3(3) 3_565 . ?
P5 Pd2 P6 72.77(10) . . ?
P5 Pd2 P6 107.23(10) 3_565 . ?
C31 Pd2 P6 136.3(3) . 3_565 ?
C31 Pd2 P6 43.7(3) 3_565 3_565 ?
P5 Pd2 P6 107.23(10) . 3_565 ?
P5 Pd2 P6 72.77(10) 3_565 3_565 ?
P6 Pd2 P6 180.00(3) . 3_565 ?
C31 P5 C32 98.0(5) . . ?
C31 P5 Pd2 60.9(4) . . ?
C32 P5 Pd2 89.0(4) . . ?
C31 P6 C33 98.1(5) . . ?
C31 P6 Pd2 60.7(4) . . ?
C33 P6 Pd2 88.0(4) . . ?
C34 C31 P6 123.8(9) . . ?
C34 C31 P5 124.1(9) . . ?
P6 C31 P5 112.0(6) . . ?
C34 C31 Pd2 118.6(7) . . ?
P6 C31 Pd2 75.6(4) . . ?
P5 C31 Pd2 75.2(4) . . ?
C33 C32 C38 130.1(10) . . ?
C33 C32 P5 114.9(8) . . ?
C38 C32 P5 114.9(8) . . ?
C32 C33 C42 134.0(11) . . ?
C32 C33 P6 114.0(8) . . ?
C42 C33 P6 111.6(8) . . ?
C36 C34 C37 110.1(11) . . ?
C36 C34 C35 108.1(11) . . ?
C37 C34 C35 110.3(11) . . ?
C36 C34 C31 107.3(10) . . ?
C37 C34 C31 110.3(10) . . ?
C35 C34 C31 110.8(9) . . ?
C39 C38 C32 113.1(10) . . ?
C39 C38 C41 111.0(11) . . ?
C32 C38 C41 113.5(10) . . ?
C39 C38 C40 103.4(11) . . ?
C32 C38 C40 109.5(10) . . ?
C41 C38 C40 105.5(11) . . ?
C43 C42 C44 110.6(10) . . ?
C43 C42 C33 108.2(10) . . ?
C44 C42 C33 115.6(10) . . ?
C43 C42 C45 105.9(10) . . ?
C44 C42 C45 106.5(10) . . ?
C33 C42 C45 109.6(9) . . ?

loop_
_geom_bond_atom_site_label_1
_geom_bond_atom_site_label_2
_geom_bond_distance
_geom_bond_site_symmetry_2
_geom_bond_publ_flag
Pd1 C1 2.201(11) . ?
Pd1 C16 2.219(11) . ?
Pd1 P3 2.419(3) . ?
Pd1 P1 2.428(4) . ?
Pd1 P4 2.459(4) . ?
Pd1 P2 2.473(3) . ?
P1 C1 1.738(11) . ?
P1 C3 1.848(12) . ?
P2 C1 1.731(12) . ?
P2 C2 1.853(11) . ?
P3 C16 1.715(12) . ?
P3 C17 1.864(11) . ?
P4 C16 1.770(11) . ?
P4 C18 1.823(12) . ?
C1 C4 1.553(15) . ?
C2 C3 1.349(16) . ?
C2 C8 1.535(16) . ?
C3 C12 1.584(15) . ?
C4 C6 1.506(16) . ?
C4 C7 1.531(15) . ?
C4 C5 1.539(15) . ?
C8 C9 1.523(16) . ?
C8 C11 1.530(15) . ?
C8 C10 1.555(16) . ?
C12 C13 1.519(17) . ?
C12 C15 1.523(17) . ?
C12 C14 1.542(16) . ?
C16 C19 1.537(15) . ?
C17 C18 1.364(16) . ?
C17 C23 1.552(16) . ?
C18 C27 1.576(15) . ?
C19 C21 1.515(16) . ?
C19 C22 1.523(17) . ?
C19 C20 1.540(16) . ?
C23 C25 1.494(16) . ?
C23 C24 1.521(15) . ?
C23 C26 1.551(16) . ?
C27 C28 1.521(17) . ?
C27 C29 1.538(16) . ?
C27 C30 1.542(17) . ?
Pd2 C31 2.211(11) . ?
Pd2 C31 2.211(11) 3_565 ?
Pd2 P5 2.445(3) . ?
Pd2 P5 2.445(3) 3_565 ?
Pd2 P6 2.456(3) . ?
Pd2 P6 2.456(3) 3_565 ?
P5 C31 1.753(12) . ?
P5 C32 1.831(11) . ?
P6 C31 1.752(11) . ?
P6 C33 1.847(12) . ?
C31 C34 1.525(15) . ?
C32 C33 1.383(15) . ?
C32 C38 1.539(16) . ?
C33 C42 1.559(15) . ?
C34 C36 1.493(16) . ?
C34 C37 1.495(17) . ?
C34 C35 1.519(16) . ?
C38 C39 1.532(16) . ?
C38 C41 1.540(17) . ?
C38 C40 1.562(17) . ?
C42 C43 1.519(16) . ?
C42 C44 1.549(17) . ?
C42 C45 1.560(16) . ?
